data_2229004
loop_
_publ_author_name
'Osyanin, Vitalij A.'
'Popova, Yulia V.'
'Rybakov, Victor B.'
'Klimochkin, Yurij N.'

_publ_section_title
;
 2-[2-(1<i>H</i>-Imidazol-1-yl)-2-adamantyl]phenol
;
_journal_coeditor_code CV5021
_journal_issue 2
_journal_name_full 'Acta Crystallographica Section E'
_journal_page_first o396
_journal_paper_doi 10.1107/S1600536810053900
_journal_volume 67
_journal_year 2011
_chemical_formula_iupac 'C19 H22 N2 O'
_chemical_formula_moiety 'C19 H22 N2 O'
_chemical_formula_sum 'C19 H22 N2 O'
_chemical_formula_weight 294.39
_chemical_melting_point_gt 524
_chemical_melting_point_lt 525
_chemical_name_systematic
;
2-[2-(1<i>H</i>-Imidazol-1-yl)-2-adamantyl]phenol
;
_space_group_IT_number 2
_symmetry_cell_setting triclinic
_symmetry_space_group_name_Hall '-P 1'
_symmetry_space_group_name_H-M 'P -1'
_atom_sites_solution_hydrogens geom
_atom_sites_solution_primary direct
_atom_sites_solution_secondary difmap
_cell_angle_alpha 67.028(6)
_cell_angle_beta 84.863(6)
_cell_angle_gamma 72.647(6)
_cell_formula_units_Z 2
_cell_length_a 6.3981(4)
_cell_length_b 10.3944(7)
_cell_length_c 12.5345(8)
_cell_measurement_reflns_used 4464
_cell_measurement_temperature 100(2)
_cell_measurement_theta_max 67.379
_cell_measurement_theta_min 3.8289
_cell_volume 732.22(9)
_computing_cell_refinement '<i>CrysAlis PRO CCD</i> (Oxford Diffraction, 2010)'
_computing_data_collection '<i>CrysAlis PRO CCD</i> (Oxford Diffraction, 2010)'
_computing_data_reduction '<i>CrysAlis PRO RED</i> (Oxford Diffraction, 2010)'
_computing_molecular_graphics '<i>ORTEP-3</i> (Farrugia, 1997)'
_computing_publication_material '<i>OLEX2</i> (Dolomanov <i>et al.</i>, 2009)'
_computing_structure_refinement '<i>SHELXL97</i> (Sheldrick, 2008)'
_computing_structure_solution '<i>OLEX2</i> (Dolomanov <i>et al.</i>, 2009)'
_diffrn_ambient_temperature 100(2)
_diffrn_detector_area_resol_mean 10.4875
_diffrn_measured_fraction_theta_full 0.980
_diffrn_measured_fraction_theta_max 0.980
_diffrn_measurement_device_type 'Oxford Diffraction Xcalibur Atlas Gemini ultra'
_diffrn_measurement_method \w
_diffrn_radiation_monochromator mirror
_diffrn_radiation_source 'fine-focus sealed tube'
_diffrn_radiation_type 'Cu K\a'
_diffrn_radiation_wavelength 1.5418
_diffrn_reflns_av_R_equivalents 0.0243
_diffrn_reflns_av_sigmaI/netI 0.0241
_diffrn_reflns_limit_h_max 7
_diffrn_reflns_limit_h_min -7
_diffrn_reflns_limit_k_max 11
_diffrn_reflns_limit_k_min -12
_diffrn_reflns_limit_l_max 14
_diffrn_reflns_limit_l_min -14
_diffrn_reflns_number 6557
_diffrn_reflns_theta_full 67.49
_diffrn_reflns_theta_max 67.49
_diffrn_reflns_theta_min 3.83
_exptl_absorpt_coefficient_mu 0.648
_exptl_absorpt_correction_T_max 0.944
_exptl_absorpt_correction_T_min 0.819
_exptl_absorpt_correction_type analytical
_exptl_absorpt_process_details
;
[<i>CrysAlis PRO RED</i> (Oxford Diffraction, 2010); based on
expressions
derived by Clark & Reid (1995)]
;
_exptl_crystal_colour colourless
_exptl_crystal_density_diffrn 1.335
_exptl_crystal_density_method 'not measured'
_exptl_crystal_description prism
_exptl_crystal_F_000 316
_exptl_crystal_size_max 0.5608
_exptl_crystal_size_mid 0.186
_exptl_crystal_size_min 0.115
_refine_diff_density_max 0.277
_refine_diff_density_min -0.266
_refine_ls_extinction_method none
_refine_ls_goodness_of_fit_ref 1.048
_refine_ls_hydrogen_treatment constr
_refine_ls_matrix_type full
_refine_ls_number_parameters 200
_refine_ls_number_reflns 2600
_refine_ls_number_restraints 0
_refine_ls_restrained_S_all 1.048
_refine_ls_R_factor_all 0.0438
_refine_ls_R_factor_gt 0.0386
_refine_ls_shift/su_max 0.000
_refine_ls_shift/su_mean 0.000
_refine_ls_structure_factor_coef Fsqd
_refine_ls_weighting_details 'calc w=1/[\s^2^(Fo^2^)+(0.0569P)^2^+0.2906P] where P=(Fo^2^+2Fc^2^)/3'
_refine_ls_weighting_scheme calc
_refine_ls_wR_factor_gt 0.1009
_refine_ls_wR_factor_ref 0.1058
_reflns_number_gt 2300
_reflns_number_total 2600
_reflns_threshold_expression I>2\s(I)
_cod_data_source_file cv5021.cif
_cod_data_source_block I
_cod_database_code 2229004
_cod_database_fobs_code 2229004

loop_
_symmetry_equiv_pos_as_xyz
'x, y, z'
'-x, -y, -z'

loop_
_atom_site_type_symbol
_atom_site_label
_atom_site_fract_x
_atom_site_fract_y
_atom_site_fract_z
_atom_site_U_iso_or_equiv
_atom_site_adp_type
_atom_site_calc_flag
_atom_site_refinement_flags
_atom_site_occupancy
_atom_site_disorder_assembly
_atom_site_disorder_group
C C1 0.6828(2) 0.13046(14) 0.71608(11) 0.0119(3) Uani d . 1 . .
C C2 0.8219(2) 0.19052(14) 0.77095(11) 0.0129(3) Uani d . 1 . .
H H2 0.9810 0.1423 0.7659 0.015 Uiso calc R 1 . .
C C3 0.7648(2) 0.15615(15) 0.89927(11) 0.0144(3) Uani d . 1 . .
H H3A 0.7957 0.0494 0.9413 0.017 Uiso calc R 1 . .
H H3B 0.8567 0.1909 0.9352 0.017 Uiso calc R 1 . .
C C4 0.5221(2) 0.23102(15) 0.90889(12) 0.0159(3) Uani d . 1 . .
H H4 0.4851 0.2063 0.9924 0.019 Uiso calc R 1 . .
C C5 0.3829(2) 0.17734(15) 0.85153(12) 0.0150(3) Uani d . 1 . .
H H5B 0.2256 0.2242 0.8580 0.018 Uiso calc R 1 . .
H H5A 0.4112 0.0705 0.8919 0.018 Uiso calc R 1 . .
C C6 0.4385(2) 0.21431(14) 0.72319(11) 0.0133(3) Uani d . 1 . .
H H6 0.3426 0.1818 0.6864 0.016 Uiso calc R 1 . .
C C7 0.3972(2) 0.38008(14) 0.66138(12) 0.0158(3) Uani d . 1 . .
H H7A 0.4352 0.4041 0.5789 0.019 Uiso calc R 1 . .
H H7B 0.2399 0.4299 0.6645 0.019 Uiso calc R 1 . .
C C8 0.5352(2) 0.43437(15) 0.71904(12) 0.0168(3) Uani d . 1 . .
H H8 0.5069 0.5423 0.6784 0.020 Uiso calc R 1 . .
C C9 0.4767(2) 0.39671(15) 0.84690(12) 0.0183(3) Uani d . 1 . .
H H9A 0.5652 0.4319 0.8844 0.022 Uiso calc R 1 . .
H H9B 0.3200 0.4456 0.8527 0.022 Uiso calc R 1 . .
C C10 0.7765(2) 0.35711(14) 0.70967(12) 0.0157(3) Uani d . 1 . .
H H10B 0.8701 0.3907 0.7456 0.019 Uiso calc R 1 . .
H H10A 0.8134 0.3822 0.6270 0.019 Uiso calc R 1 . .
C C11 0.7345(2) -0.03789(14) 0.77320(11) 0.0121(3) Uani d . 1 . .
C C12 0.9364(2) -0.12251(15) 0.83113(11) 0.0142(3) Uani d . 1 . .
H H12 1.0346 -0.0742 0.8399 0.017 Uiso calc R 1 . .
C C13 0.9993(2) -0.27371(15) 0.87630(12) 0.0170(3) Uani d . 1 . .
H H13 1.1375 -0.3271 0.9153 0.020 Uiso calc R 1 . .
C C14 0.8589(2) -0.34664(15) 0.86411(12) 0.0173(3) Uani d . 1 . .
H H14 0.9000 -0.4502 0.8949 0.021 Uiso calc R 1 . .
C C15 0.6586(2) -0.26690(15) 0.80662(11) 0.0158(3) Uani d . 1 . .
H H15 0.5624 -0.3167 0.7981 0.019 Uiso calc R 1 . .
C C16 0.5952(2) -0.11438(15) 0.76088(11) 0.0135(3) Uani d . 1 . .
O O16 0.39755(15) -0.04140(10) 0.70444(8) 0.0160(2) Uani d . 1 . .
H H16 0.3581 -0.0954 0.6799 0.024 Uiso calc R 1 . .
N N17 0.73914(18) 0.16304(12) 0.59155(9) 0.0128(3) Uani d . 1 . .
C C18 0.6190(2) 0.15886(14) 0.50968(11) 0.0149(3) Uani d . 1 . .
H H18 0.4767 0.1459 0.5218 0.018 Uiso calc R 1 . .
N N19 0.72161(19) 0.17480(12) 0.41173(10) 0.0160(3) Uani d . 1 . .
C C20 0.9204(2) 0.18904(15) 0.43073(12) 0.0164(3) Uani d . 1 . .
H H20 1.0312 0.2028 0.3751 0.020 Uiso calc R 1 . .
C C21 0.9346(2) 0.18058(15) 0.54089(12) 0.0155(3) Uani d . 1 . .
H H21 1.0556 0.1857 0.5762 0.019 Uiso calc R 1 . .

loop_
_atom_site_aniso_label
_atom_site_aniso_U_11
_atom_site_aniso_U_22
_atom_site_aniso_U_33
_atom_site_aniso_U_12
_atom_site_aniso_U_13
_atom_site_aniso_U_23
C1 0.0118(6) 0.0129(7) 0.0096(6) -0.0018(5) 0.0004(5) -0.0043(5)
C2 0.0111(6) 0.0135(7) 0.0136(7) -0.0021(5) -0.0007(5) -0.0056(5)
C3 0.0162(7) 0.0144(6) 0.0124(7) -0.0028(5) -0.0013(5) -0.0059(5)
C4 0.0174(7) 0.0160(7) 0.0140(6) -0.0030(5) 0.0023(5) -0.0072(5)
C5 0.0128(6) 0.0142(7) 0.0161(7) -0.0016(5) 0.0024(5) -0.0060(5)
C6 0.0110(6) 0.0125(7) 0.0146(7) -0.0006(5) -0.0008(5) -0.0053(5)
C7 0.0138(6) 0.0135(7) 0.0164(7) -0.0002(5) -0.0011(5) -0.0042(5)
C8 0.0179(7) 0.0112(6) 0.0191(7) -0.0017(5) -0.0007(5) -0.0051(5)
C9 0.0186(7) 0.0163(7) 0.0207(7) -0.0015(5) 0.0010(6) -0.0104(6)
C10 0.0173(7) 0.0150(7) 0.0153(7) -0.0055(5) 0.0003(5) -0.0058(5)
C11 0.0125(6) 0.0136(7) 0.0090(6) -0.0013(5) 0.0022(5) -0.0053(5)
C12 0.0142(6) 0.0156(7) 0.0126(6) -0.0024(5) 0.0004(5) -0.0067(5)
C13 0.0163(7) 0.0164(7) 0.0134(6) 0.0023(5) -0.0021(5) -0.0050(5)
C14 0.0244(7) 0.0114(6) 0.0134(6) -0.0017(5) 0.0011(5) -0.0043(5)
C15 0.0193(7) 0.0161(7) 0.0137(6) -0.0063(5) 0.0026(5) -0.0071(5)
C16 0.0135(6) 0.0162(7) 0.0097(6) -0.0018(5) 0.0020(5) -0.0059(5)
O16 0.0148(5) 0.0157(5) 0.0185(5) -0.0033(4) -0.0032(4) -0.0076(4)
N17 0.0130(6) 0.0138(6) 0.0102(5) -0.0021(4) -0.0005(4) -0.0042(4)
C18 0.0148(6) 0.0144(7) 0.0139(7) -0.0027(5) -0.0019(5) -0.0043(5)
N19 0.0179(6) 0.0146(6) 0.0137(6) -0.0024(5) -0.0009(5) -0.0050(4)
C20 0.0154(7) 0.0172(7) 0.0149(7) -0.0028(5) 0.0020(5) -0.0060(5)
C21 0.0122(6) 0.0192(7) 0.0151(7) -0.0033(5) 0.0012(5) -0.0075(5)

loop_
_atom_type_symbol
_atom_type_description
_atom_type_scat_dispersion_real
_atom_type_scat_dispersion_imag
_atom_type_scat_source
C C 0.0181 0.0091 'International Tables Vol C Tables 4.2.6.8 and 6.1.1.4'
H H 0.0000 0.0000 'International Tables Vol C Tables 4.2.6.8 and 6.1.1.4'
O O 0.0492 0.0322 'International Tables Vol C Tables 4.2.6.8 and 6.1.1.4'
N N 0.0311 0.0180 'International Tables Vol C Tables 4.2.6.8 and 6.1.1.4'

loop_
_geom_angle_atom_site_label_1
_geom_angle_atom_site_label_2
_geom_angle_atom_site_label_3
_geom_angle_site_symmetry_1
_geom_angle_site_symmetry_3
_geom_angle
_geom_angle_publ_flag
N17 C1 C11 . . 105.20(10) ?
N17 C1 C2 . . 109.43(10) ?
C11 C1 C2 . . 112.54(10) ?
N17 C1 C6 . . 109.23(10) ?
C11 C1 C6 . . 114.20(10) ?
C2 C1 C6 . . 106.20(10) ?
C3 C2 C10 . . 107.87(10) ?
C3 C2 C1 . . 109.39(10) ?
C10 C2 C1 . . 111.95(10) ?
C3 C2 H2 . . 109.2 ?
C10 C2 H2 . . 109.2 ?
C1 C2 H2 . . 109.2 ?
C4 C3 C2 . . 110.01(11) ?
C4 C3 H3A . . 109.7 ?
C2 C3 H3A . . 109.7 ?
C4 C3 H3B . . 109.7 ?
C2 C3 H3B . . 109.7 ?
H3A C3 H3B . . 108.2 ?
C5 C4 C3 . . 108.87(11) ?
C5 C4 C9 . . 109.55(11) ?
C3 C4 C9 . . 109.45(11) ?
C5 C4 H4 . . 109.6 ?
C3 C4 H4 . . 109.6 ?
C9 C4 H4 . . 109.6 ?
C4 C5 C6 . . 110.18(11) ?
C4 C5 H5B . . 109.6 ?
C6 C5 H5B . . 109.6 ?
C4 C5 H5A . . 109.6 ?
C6 C5 H5A . . 109.6 ?
H5B C5 H5A . . 108.1 ?
C5 C6 C7 . . 109.36(11) ?
C5 C6 C1 . . 108.42(10) ?
C7 C6 C1 . . 111.46(11) ?
C5 C6 H6 . . 109.2 ?
C7 C6 H6 . . 109.2 ?
C1 C6 H6 . . 109.2 ?
C8 C7 C6 . . 110.49(11) ?
C8 C7 H7A . . 109.6 ?
C6 C7 H7A . . 109.6 ?
C8 C7 H7B . . 109.6 ?
C6 C7 H7B . . 109.6 ?
H7A C7 H7B . . 108.1 ?
C10 C8 C7 . . 107.65(11) ?
C10 C8 C9 . . 109.96(11) ?
C7 C8 C9 . . 109.52(11) ?
C10 C8 H8 . . 109.9 ?
C7 C8 H8 . . 109.9 ?
C9 C8 H8 . . 109.9 ?
C4 C9 C8 . . 109.60(11) ?
C4 C9 H9A . . 109.8 ?
C8 C9 H9A . . 109.8 ?
C4 C9 H9B . . 109.8 ?
C8 C9 H9B . . 109.8 ?
H9A C9 H9B . . 108.2 ?
C8 C10 C2 . . 110.44(11) ?
C8 C10 H10B . . 109.6 ?
C2 C10 H10B . . 109.6 ?
C8 C10 H10A . . 109.6 ?
C2 C10 H10A . . 109.6 ?
H10B C10 H10A . . 108.1 ?
C12 C11 C16 . . 116.59(12) ?
C12 C11 C1 . . 120.07(11) ?
C16 C11 C1 . . 123.06(11) ?
C13 C12 C11 . . 122.87(13) ?
C13 C12 H12 . . 118.6 ?
C11 C12 H12 . . 118.6 ?
C12 C13 C14 . . 119.57(13) ?
C12 C13 H13 . . 120.2 ?
C14 C13 H13 . . 120.2 ?
C15 C14 C13 . . 119.31(13) ?
C15 C14 H14 . . 120.3 ?
C13 C14 H14 . . 120.3 ?
C14 C15 C16 . . 121.17(13) ?
C14 C15 H15 . . 119.4 ?
C16 C15 H15 . . 119.4 ?
O16 C16 C15 . . 118.79(12) ?
O16 C16 C11 . . 120.71(12) ?
C15 C16 C11 . . 120.49(12) ?
C16 O16 H16 . . 109.5 ?
C18 N17 C21 . . 105.78(11) ?
C18 N17 C1 . . 125.96(11) ?
C21 N17 C1 . . 127.56(11) ?
N19 C18 N17 . . 112.41(12) ?
N19 C18 H18 . . 123.8 ?
N17 C18 H18 . . 123.8 ?
C18 N19 C20 . . 105.33(11) ?
C21 C20 N19 . . 109.81(12) ?
C21 C20 H20 . . 125.1 ?
N19 C20 H20 . . 125.1 ?
C20 C21 N17 . . 106.65(12) ?
C20 C21 H21 . . 126.7 ?
N17 C21 H21 . . 126.7 ?

loop_
_geom_bond_atom_site_label_1
_geom_bond_atom_site_label_2
_geom_bond_site_symmetry_2
_geom_bond_distance
_geom_bond_publ_flag
C1 N17 . 1.4968(16) ?
C1 C11 . 1.5503(18) ?
C1 C2 . 1.5591(18) ?
C1 C6 . 1.5600(17) ?
C2 C3 . 1.5402(18) ?
C2 C10 . 1.5410(18) ?
C2 H2 . 1.0000 ?
C3 C4 . 1.5329(19) ?
C3 H3A . 0.9900 ?
C3 H3B . 0.9900 ?
C4 C5 . 1.5317(19) ?
C4 C9 . 1.5335(19) ?
C4 H4 . 1.0000 ?
C5 C6 . 1.5358(18) ?
C5 H5B . 0.9900 ?
C5 H5A . 0.9900 ?
C6 C7 . 1.5369(18) ?
C6 H6 . 1.0000 ?
C7 C8 . 1.5334(19) ?
C7 H7A . 0.9900 ?
C7 H7B . 0.9900 ?
C8 C10 . 1.5307(19) ?
C8 C9 . 1.5336(19) ?
C8 H8 . 1.0000 ?
C9 H9A . 0.9900 ?
C9 H9B . 0.9900 ?
C10 H10B . 0.9900 ?
C10 H10A . 0.9900 ?
C11 C12 . 1.4006(19) ?
C11 C16 . 1.4121(19) ?
C12 C13 . 1.386(2) ?
C12 H12 . 0.9500 ?
C13 C14 . 1.387(2) ?
C13 H13 . 0.9500 ?
C14 C15 . 1.384(2) ?
C14 H14 . 0.9500 ?
C15 C16 . 1.3983(19) ?
C15 H15 . 0.9500 ?
C16 O16 . 1.3578(17) ?
O16 H16 . 0.8400 ?
N17 C18 . 1.3572(18) ?
N17 C21 . 1.3800(18) ?
C18 N19 . 1.3144(18) ?
C18 H18 . 0.9500 ?
N19 C20 . 1.3750(18) ?
C20 C21 . 1.359(2) ?
C20 H20 . 0.9500 ?
C21 H21 . 0.9500 ?

loop_
_geom_hbond_atom_site_label_D
_geom_hbond_atom_site_label_H
_geom_hbond_atom_site_label_A
_geom_hbond_site_symmetry_A
_geom_hbond_distance_DH
_geom_hbond_distance_HA
_geom_hbond_distance_DA
_geom_hbond_angle_DHA
O16 H16 N19 2_656 0.84 1.83 2.6514(15) 164
C20 H20 Cg 2_756 0.95 2.60 3.459(18) 151

loop_
_geom_torsion_atom_site_label_1
_geom_torsion_atom_site_label_2
_geom_torsion_atom_site_label_3
_geom_torsion_atom_site_label_4
_geom_torsion_site_symmetry_1
_geom_torsion_site_symmetry_2
_geom_torsion_site_symmetry_3
_geom_torsion_site_symmetry_4
_geom_torsion
_geom_torsion_publ_flag
N17 C1 C2 C3 . . . . -179.67(10) ?
C11 C1 C2 C3 . . . . -63.10(13) ?
C6 C1 C2 C3 . . . . 62.54(13) ?
N17 C1 C2 C10 . . . . 60.82(13) ?
C11 C1 C2 C10 . . . . 177.39(10) ?
C6 C1 C2 C10 . . . . -56.97(13) ?
C10 C2 C3 C4 . . . . 60.61(13) ?
C1 C2 C3 C4 . . . . -61.39(13) ?
C2 C3 C4 C5 . . . . 58.63(14) ?
C2 C3 C4 C9 . . . . -61.09(14) ?
C3 C4 C5 C6 . . . . -59.90(14) ?
C9 C4 C5 C6 . . . . 59.76(14) ?
C4 C5 C6 C7 . . . . -58.55(13) ?
C4 C5 C6 C1 . . . . 63.17(13) ?
N17 C1 C6 C5 . . . . 179.01(10) ?
C11 C1 C6 C5 . . . . 61.54(14) ?
C2 C1 C6 C5 . . . . -63.08(13) ?
N17 C1 C6 C7 . . . . -60.57(13) ?
C11 C1 C6 C7 . . . . -178.04(10) ?
C2 C1 C6 C7 . . . . 57.34(13) ?
C5 C6 C7 C8 . . . . 58.29(14) ?
C1 C6 C7 C8 . . . . -61.58(14) ?
C6 C7 C8 C10 . . . . 60.48(14) ?
C6 C7 C8 C9 . . . . -59.05(14) ?
C5 C4 C9 C8 . . . . -60.07(14) ?
C3 C4 C9 C8 . . . . 59.24(14) ?
C10 C8 C9 C4 . . . . -58.49(14) ?
C7 C8 C9 C4 . . . . 59.61(14) ?
C7 C8 C10 C2 . . . . -59.76(14) ?
C9 C8 C10 C2 . . . . 59.49(14) ?
C3 C2 C10 C8 . . . . -59.81(14) ?
C1 C2 C10 C8 . . . . 60.58(14) ?
N17 C1 C11 C12 . . . . 95.89(13) ?
C2 C1 C11 C12 . . . . -23.18(16) ?
C6 C1 C11 C12 . . . . -144.35(12) ?
N17 C1 C11 C16 . . . . -77.81(14) ?
C2 C1 C11 C16 . . . . 163.12(11) ?
C6 C1 C11 C16 . . . . 41.95(17) ?
C16 C11 C12 C13 . . . . -0.85(19) ?
C1 C11 C12 C13 . . . . -174.96(12) ?
C11 C12 C13 C14 . . . . 0.3(2) ?
C12 C13 C14 C15 . . . . 0.2(2) ?
C13 C14 C15 C16 . . . . -0.1(2) ?
C14 C15 C16 O16 . . . . 179.48(12) ?
C14 C15 C16 C11 . . . . -0.5(2) ?
C12 C11 C16 O16 . . . . -179.02(11) ?
C1 C11 C16 O16 . . . . -5.11(19) ?
C12 C11 C16 C15 . . . . 0.93(19) ?
C1 C11 C16 C15 . . . . 174.84(11) ?
C11 C1 N17 C18 . . . . 75.31(15) ?
C2 C1 N17 C18 . . . . -163.57(12) ?
C6 C1 N17 C18 . . . . -47.69(16) ?
C11 C1 N17 C21 . . . . -93.75(14) ?
C2 C1 N17 C21 . . . . 27.38(17) ?
C6 C1 N17 C21 . . . . 143.25(12) ?
C21 N17 C18 N19 . . . . -1.09(15) ?
C1 N17 C18 N19 . . . . -172.09(11) ?
N17 C18 N19 C20 . . . . 0.49(15) ?
C18 N19 C20 C21 . . . . 0.33(15) ?
N19 C20 C21 N17 . . . . -0.98(15) ?
C18 N17 C21 C20 . . . . 1.22(14) ?
C1 N17 C21 C20 . . . . 172.03(12) ?
